data_7150389
loop_
_publ_author_name
'Zhang, Min'
'An, Hui-Ying'
'Zhao, Bao-Guo'
'Xu, Jian-Hua'

_publ_section_title
;
 Aromatic annulation strategy for naphthalenes fused at 1,2- and
 3,4-positions with two heterocycles.
;
_journal_issue 1
_journal_name_full 'Organic &amp; biomolecular chemistry'
_journal_page_first 33
_journal_page_last 35
_journal_paper_doi 10.1039/b514496e
_journal_volume 4
_journal_year 2006
_chemical_formula_moiety 'C19 H13 Cl2 N O3'
_chemical_formula_sum 'C19 H13 Cl2 N O3'
_chemical_formula_weight 374.20
_chemical_name_systematic
;
?
;
_space_group_IT_number 14
_symmetry_cell_setting monoclinic
_symmetry_space_group_name_Hall '-P 2ybc'
_symmetry_space_group_name_H-M 'P 1 21/c 1'
_atom_sites_solution_hydrogens geom
_atom_sites_solution_primary direct
_atom_sites_solution_secondary difmap
_audit_creation_method SHELXL-97
_cell_angle_alpha 90.00
_cell_angle_beta 90.54(3)
_cell_angle_gamma 90.00
_cell_formula_units_Z 4
_cell_length_a 12.895(3)
_cell_length_b 9.910(2)
_cell_length_c 13.175(3)
_cell_measurement_reflns_used 25
_cell_measurement_temperature 293(2)
_cell_measurement_theta_max 25
_cell_measurement_theta_min 1.58
_cell_volume 1683.6(6)
_computing_cell_refinement 'CAD4 Software'
_computing_data_collection 'CAD4 Software(Enraf-Nonius,1989)'
_computing_data_reduction 'XCAD4(Harms & Wocadlo,1995)'
_computing_molecular_graphics SHELXTL
_computing_publication_material SHELXTL
_computing_structure_refinement 'SHELXL-97 (Sheldrick, 1997)'
_computing_structure_solution 'SHELXS-97 (Sheldrick, 1990)'
_diffrn_ambient_temperature 293(2)
_diffrn_measured_fraction_theta_full 1.000
_diffrn_measured_fraction_theta_max 1.000
_diffrn_measurement_device_type 'Nonius CAD4'
_diffrn_measurement_method \w/2\q
_diffrn_radiation_monochromator graphite
_diffrn_radiation_source 'fine-focus sealed tube'
_diffrn_radiation_type MoK\a
_diffrn_radiation_wavelength 0.71073
_diffrn_reflns_av_R_equivalents 0.0426
_diffrn_reflns_av_sigmaI/netI 0.0445
_diffrn_reflns_limit_h_max 15
_diffrn_reflns_limit_h_min 0
_diffrn_reflns_limit_k_max 11
_diffrn_reflns_limit_k_min 0
_diffrn_reflns_limit_l_max 15
_diffrn_reflns_limit_l_min -15
_diffrn_reflns_number 3110
_diffrn_reflns_theta_full 25.00
_diffrn_reflns_theta_max 25.00
_diffrn_reflns_theta_min 1.58
_diffrn_standards_decay_% 0
_diffrn_standards_interval_count 200
_diffrn_standards_interval_time 120
_diffrn_standards_number 3
_exptl_absorpt_coefficient_mu 0.404
_exptl_absorpt_correction_T_max 0.9710
_exptl_absorpt_correction_T_min 0.9325
_exptl_absorpt_correction_type psi-scan
_exptl_absorpt_process_details '(XCAD4; Harms & Wocadlo,1995)'
_exptl_crystal_colour colorless
_exptl_crystal_density_diffrn 1.476
_exptl_crystal_density_method 'not measured'
_exptl_crystal_description block
_exptl_crystal_F_000 768
_exptl_crystal_size_max 0.40
_exptl_crystal_size_mid 0.30
_exptl_crystal_size_min 0.28
_refine_diff_density_max 0.501
_refine_diff_density_min -0.493
_refine_diff_density_rms 0.131
_refine_ls_extinction_coef 0.018(4)
_refine_ls_extinction_expression Fc^*^=kFc[1+0.001xFc^2^\l^3^/sin(2\q)]^-1/4^
_refine_ls_extinction_method SHELXL
_refine_ls_goodness_of_fit_ref 1.004
_refine_ls_hydrogen_treatment constr
_refine_ls_matrix_type full
_refine_ls_number_parameters 227
_refine_ls_number_reflns 2971
_refine_ls_number_restraints 0
_refine_ls_restrained_S_all 1.004
_refine_ls_R_factor_all 0.0926
_refine_ls_R_factor_gt 0.0536
_refine_ls_shift/su_max 0.000
_refine_ls_shift/su_mean 0.000
_refine_ls_structure_factor_coef Fsqd
_refine_ls_weighting_details 'calc w=1/[\s^2^(Fo^2^)+(0.1526P)^2^+1.2P] where P=(Fo^2^+2Fc^2^)/3'
_refine_ls_weighting_scheme calc
_refine_ls_wR_factor_gt 0.1931
_refine_ls_wR_factor_ref 0.2266
_reflns_number_gt 2002
_reflns_number_total 2971
_reflns_threshold_expression I>2\s(I)
_cod_data_source_file b514496e.txt
_cod_data_source_block 4a
_cod_depositor_comments
;
The following automatic conversions were performed:
'_symmetry_cell_setting' value 'Monoclinic' changed to 'monoclinic'
according to '/home/saulius/struct/CIF-dictionaries/cif_core.dic'
dictionary named 'cif_core.dic' version 2.4.1 from
2010-06-29.

'_exptl_absorpt_correction_type' value 'PSI-scan' changed to
'psi-scan' according to
'/home/saulius/struct/CIF-dictionaries/cif_core.dic' dictionary named
'cif_core.dic' version 2.4.1 from 2010-06-29.

Automatic conversion script
Id: cif_fix_enum 1527 2010-12-29 10:47:43Z saulius 
;
_cod_original_sg_symbol_H-M P21/c
_cod_database_code 7150389

loop_
_symmetry_equiv_pos_as_xyz
'x, y, z'
'-x, y+1/2, -z+1/2'
'-x, -y, -z'
'x, -y-1/2, z-1/2'

loop_
_atom_site_label
_atom_site_type_symbol
_atom_site_fract_x
_atom_site_fract_y
_atom_site_fract_z
_atom_site_U_iso_or_equiv
_atom_site_adp_type
_atom_site_occupancy
_atom_site_symmetry_multiplicity
_atom_site_calc_flag
_atom_site_refinement_flags
_atom_site_disorder_assembly
_atom_site_disorder_group
Cl1 Cl 0.89950(9) 0.12197(12) 0.14174(10) 0.0521(4) Uani 1 1 d . . .
Cl2 Cl 0.76664(10) 0.00535(15) -0.05529(9) 0.0637(5) Uani 1 1 d . . .
O3 O 0.6168(2) -0.1054(3) 0.0880(2) 0.0425(8) Uani 1 1 d . . .
O2 O 1.0112(2) -0.1337(4) 0.2250(3) 0.0574(10) Uani 1 1 d . . .
N N 0.9573(3) -0.2280(4) 0.0743(3) 0.0445(9) Uani 1 1 d . . .
C3 C 0.8577(3) -0.0469(4) 0.1379(3) 0.0351(9) Uani 1 1 d . . .
C13 C 0.7157(3) -0.1646(4) 0.1118(3) 0.0372(10) Uani 1 1 d . . .
C4 C 0.8057(3) -0.1048(4) 0.0415(3) 0.0385(10) Uani 1 1 d . . .
C15 C 0.6418(4) -0.3767(5) 0.0392(4) 0.0472(11) Uani 1 1 d . . .
H15A H 0.6007 -0.3239 -0.0035 0.057 Uiso 1 1 calc R . .
C2 C 0.9521(3) -0.1383(4) 0.1542(3) 0.0397(10) Uani 1 1 d . . .
O1 O 0.8703(3) -0.2779(4) -0.0737(3) 0.0670(11) Uani 1 1 d . . .
C6 C 0.7633(3) -0.0865(4) 0.2037(3) 0.0381(10) Uani 1 1 d . . .
H6A H 0.7793 -0.1414 0.2637 0.046 Uiso 1 1 calc R . .
C7 C 0.6839(3) 0.0233(5) 0.2192(3) 0.0403(10) Uani 1 1 d . . .
C5 C 0.8782(4) -0.2127(5) 0.0030(3) 0.0477(11) Uani 1 1 d . . .
C14 C 0.7069(3) -0.3159(4) 0.1097(3) 0.0393(10) Uani 1 1 d . . .
C8 C 0.6782(4) 0.1262(5) 0.2889(4) 0.0514(12) Uani 1 1 d . . .
H8A H 0.7310 0.1388 0.3365 0.062 Uiso 1 1 calc R . .
C19 C 0.7663(4) -0.3962(5) 0.1729(4) 0.0481(11) Uani 1 1 d . . .
H19A H 0.8089 -0.3561 0.2216 0.058 Uiso 1 1 calc R . .
C12 C 0.6037(3) 0.0052(5) 0.1503(3) 0.0415(10) Uani 1 1 d . . .
C18 C 0.7636(4) -0.5353(5) 0.1652(4) 0.0564(13) Uani 1 1 d . . .
H18A H 0.8049 -0.5882 0.2077 0.068 Uiso 1 1 calc R . .
C10 C 0.5141(4) 0.1906(6) 0.2171(4) 0.0609(14) Uani 1 1 d . . .
H10A H 0.4571 0.2481 0.2169 0.073 Uiso 1 1 calc R . .
C11 C 0.5175(3) 0.0878(5) 0.1472(4) 0.0513(12) Uani 1 1 d . . .
H11A H 0.4643 0.0745 0.1001 0.062 Uiso 1 1 calc R . .
C16 C 0.6377(4) -0.5161(5) 0.0320(4) 0.0540(13) Uani 1 1 d . . .
H16A H 0.5933 -0.5565 -0.0149 0.065 Uiso 1 1 calc R . .
C17 C 0.6991(4) -0.5952(5) 0.0940(4) 0.0565(13) Uani 1 1 d . . .
H17A H 0.6971 -0.6886 0.0880 0.068 Uiso 1 1 calc R . .
C9 C 0.5926(4) 0.2112(6) 0.2876(4) 0.0644(15) Uani 1 1 d . . .
H9A H 0.5882 0.2817 0.3339 0.077 Uiso 1 1 calc R . .
C1 C 1.0353(4) -0.3327(6) 0.0682(5) 0.0669(15) Uani 1 1 d . . .
H1A H 1.0822 -0.3250 0.1250 0.100 Uiso 1 1 calc R . .
H1B H 1.0731 -0.3228 0.0062 0.100 Uiso 1 1 calc R . .
H1C H 1.0024 -0.4195 0.0694 0.100 Uiso 1 1 calc R . .

loop_
_atom_site_aniso_label
_atom_site_aniso_U_11
_atom_site_aniso_U_22
_atom_site_aniso_U_33
_atom_site_aniso_U_23
_atom_site_aniso_U_13
_atom_site_aniso_U_12
Cl1 0.0542(7) 0.0377(7) 0.0647(8) 0.0006(5) 0.0032(5) -0.0108(5)
Cl2 0.0639(9) 0.0798(10) 0.0471(7) 0.0286(6) -0.0134(6) -0.0135(7)
O3 0.0356(16) 0.0444(18) 0.0473(18) 0.0015(14) -0.0114(13) 0.0003(13)
O2 0.0421(18) 0.072(2) 0.058(2) 0.0027(17) -0.0191(16) 0.0041(16)
N 0.0390(19) 0.043(2) 0.051(2) -0.0041(18) 0.0033(16) 0.0003(16)
C3 0.032(2) 0.037(2) 0.036(2) 0.0021(18) -0.0045(16) -0.0042(17)
C13 0.033(2) 0.043(2) 0.036(2) 0.0057(18) -0.0049(16) -0.0018(18)
C4 0.037(2) 0.044(2) 0.035(2) 0.0054(19) -0.0052(17) -0.0068(18)
C15 0.047(3) 0.047(3) 0.047(3) 0.000(2) -0.005(2) -0.004(2)
C2 0.034(2) 0.040(2) 0.046(2) 0.0088(19) 0.0000(18) -0.0067(18)
O1 0.062(2) 0.086(3) 0.054(2) -0.028(2) 0.0110(17) -0.014(2)
C6 0.039(2) 0.039(2) 0.037(2) 0.0061(18) -0.0022(17) -0.0050(18)
C7 0.036(2) 0.047(3) 0.038(2) 0.0038(19) -0.0006(17) 0.0008(19)
C5 0.045(2) 0.058(3) 0.041(2) -0.006(2) 0.0059(19) -0.012(2)
C14 0.037(2) 0.045(2) 0.037(2) 0.0035(19) 0.0039(17) -0.0044(19)
C8 0.050(3) 0.063(3) 0.042(2) -0.002(2) 0.004(2) 0.002(2)
C19 0.049(3) 0.046(3) 0.049(3) 0.004(2) -0.008(2) -0.003(2)
C12 0.034(2) 0.045(3) 0.046(2) 0.007(2) 0.0028(18) -0.0030(18)
C18 0.061(3) 0.041(3) 0.068(3) 0.012(2) -0.001(3) 0.005(2)
C10 0.054(3) 0.061(3) 0.069(3) -0.001(3) 0.015(3) 0.015(3)
C11 0.036(2) 0.056(3) 0.062(3) 0.009(2) -0.002(2) 0.003(2)
C16 0.051(3) 0.053(3) 0.059(3) -0.014(2) -0.001(2) -0.009(2)
C17 0.062(3) 0.033(3) 0.074(4) -0.003(2) 0.008(3) -0.002(2)
C9 0.065(3) 0.069(4) 0.059(3) -0.012(3) 0.013(3) 0.006(3)
C1 0.062(3) 0.058(3) 0.081(4) -0.005(3) 0.009(3) 0.015(3)

loop_
_atom_type_symbol
_atom_type_description
_atom_type_scat_dispersion_real
_atom_type_scat_dispersion_imag
_atom_type_scat_source
C C 0.0033 0.0016 'International Tables Vol C Tables 4.2.6.8 and 6.1.1.4'
H H 0.0000 0.0000 'International Tables Vol C Tables 4.2.6.8 and 6.1.1.4'
N N 0.0061 0.0033 'International Tables Vol C Tables 4.2.6.8 and 6.1.1.4'
O O 0.0106 0.0060 'International Tables Vol C Tables 4.2.6.8 and 6.1.1.4'
Cl Cl 0.1484 0.1585 'International Tables Vol C Tables 4.2.6.8 and 6.1.1.4'

loop_
_geom_angle_atom_site_label_1
_geom_angle_atom_site_label_2
_geom_angle_atom_site_label_3
_geom_angle
_geom_angle_site_symmetry_1
_geom_angle_site_symmetry_3
_geom_angle_publ_flag
C12 O3 C13 108.0(3) . . ?
C2 N C5 113.9(4) . . ?
C2 N C1 122.9(4) . . ?
C5 N C1 123.2(4) . . ?
C2 C3 C4 103.5(3) . . ?
C2 C3 C6 113.5(3) . . ?
C4 C3 C6 91.7(3) . . ?
C2 C3 Cl1 108.4(3) . . ?
C4 C3 Cl1 120.6(3) . . ?
C6 C3 Cl1 117.8(3) . . ?
O3 C13 C14 109.7(3) . . ?
O3 C13 C6 108.0(3) . . ?
C14 C13 C6 122.6(4) . . ?
O3 C13 C4 111.7(3) . . ?
C14 C13 C4 114.3(4) . . ?
C6 C13 C4 89.0(3) . . ?
C5 C4 C3 106.0(3) . . ?
C5 C4 C13 112.7(4) . . ?
C3 C4 C13 88.5(3) . . ?
C5 C4 Cl2 111.8(3) . . ?
C3 C4 Cl2 119.2(3) . . ?
C13 C4 Cl2 116.4(3) . . ?
C14 C15 C16 120.1(5) . . ?
C14 C15 H15A 119.9 . . ?
C16 C15 H15A 119.9 . . ?
O2 C2 N 125.6(4) . . ?
O2 C2 C3 125.8(4) . . ?
N C2 C3 108.6(4) . . ?
C7 C6 C3 115.5(3) . . ?
C7 C6 C13 101.6(3) . . ?
C3 C6 C13 89.8(3) . . ?
C7 C6 H6A 115.5 . . ?
C3 C6 H6A 115.5 . . ?
C13 C6 H6A 115.5 . . ?
C8 C7 C12 119.4(4) . . ?
C8 C7 C6 131.8(4) . . ?
C12 C7 C6 108.8(4) . . ?
O1 C5 N 124.5(5) . . ?
O1 C5 C4 127.9(4) . . ?
N C5 C4 107.6(4) . . ?
C19 C14 C15 119.0(4) . . ?
C19 C14 C13 121.5(4) . . ?
C15 C14 C13 119.4(4) . . ?
C7 C8 C9 119.3(5) . . ?
C7 C8 H8A 120.4 . . ?
C9 C8 H8A 120.4 . . ?
C14 C19 C18 121.2(5) . . ?
C14 C19 H19A 119.4 . . ?
C18 C19 H19A 119.4 . . ?
O3 C12 C11 123.8(4) . . ?
O3 C12 C7 113.5(4) . . ?
C11 C12 C7 122.7(4) . . ?
C17 C18 C19 119.5(5) . . ?
C17 C18 H18A 120.3 . . ?
C19 C18 H18A 120.3 . . ?
C11 C10 C9 122.1(5) . . ?
C11 C10 H10A 118.9 . . ?
C9 C10 H10A 118.9 . . ?
C10 C11 C12 116.8(5) . . ?
C10 C11 H11A 121.6 . . ?
C12 C11 H11A 121.6 . . ?
C17 C16 C15 120.4(5) . . ?
C17 C16 H16A 119.8 . . ?
C15 C16 H16A 119.8 . . ?
C16 C17 C18 119.8(5) . . ?
C16 C17 H17A 120.1 . . ?
C18 C17 H17A 120.1 . . ?
C10 C9 C8 119.7(5) . . ?
C10 C9 H9A 120.1 . . ?
C8 C9 H9A 120.1 . . ?
N C1 H1A 109.5 . . ?
N C1 H1B 109.5 . . ?
H1A C1 H1B 109.5 . . ?
N C1 H1C 109.5 . . ?
H1A C1 H1C 109.5 . . ?
H1B C1 H1C 109.5 . . ?

loop_
_geom_bond_atom_site_label_1
_geom_bond_atom_site_label_2
_geom_bond_distance
_geom_bond_site_symmetry_2
_geom_bond_publ_flag
Cl1 C3 1.759(4) . ?
Cl2 C4 1.750(4) . ?
O3 C12 1.380(5) . ?
O3 C13 1.435(5) . ?
O2 C2 1.200(5) . ?
N C2 1.380(6) . ?
N C5 1.389(6) . ?
N C1 1.447(6) . ?
C3 C2 1.531(6) . ?
C3 C4 1.541(5) . ?
C3 C6 1.552(6) . ?
C13 C14 1.504(6) . ?
C13 C6 1.559(6) . ?
C13 C4 1.605(6) . ?
C4 C5 1.511(7) . ?
C15 C14 1.384(6) . ?
C15 C16 1.386(7) . ?
C15 H15A 0.9300 . ?
O1 C5 1.203(5) . ?
C6 C7 1.509(6) . ?
C6 H6A 0.9800 . ?
C7 C8 1.375(7) . ?
C7 C12 1.382(6) . ?
C14 C19 1.379(6) . ?
C8 C9 1.387(7) . ?
C8 H8A 0.9300 . ?
C19 C18 1.383(7) . ?
C19 H19A 0.9300 . ?
C12 C11 1.381(6) . ?
C18 C17 1.382(7) . ?
C18 H18A 0.9300 . ?
C10 C11 1.373(8) . ?
C10 C9 1.383(8) . ?
C10 H10A 0.9300 . ?
C11 H11A 0.9300 . ?
C16 C17 1.376(7) . ?
C16 H16A 0.9300 . ?
C17 H17A 0.9300 . ?
C9 H9A 0.9300 . ?
C1 H1A 0.9600 . ?
C1 H1B 0.9600 . ?
C1 H1C 0.9600 . ?

loop_
_cod_related_entry_id
_cod_related_entry_database
_cod_related_entry_code
1 ChemSpider 9676458
